data_4332306
loop_
_publ_author_name
'Beobide, Garikoitz'
'Castillo, Oscar'
'Luque, Antonio'
'Garc\'ia-Couceiro, Urko'
'Garc\'ia-Ter\'an, Juan P.'
'Rom\'an, Pascual'

_publ_section_title
;
 Supramolecular Architectures and Magnetic Properties of Coordination
 Polymers Based on Pyrazinedicarboxylato Ligands Showing Embedded Water
 Clusters
;
_journal_issue 14
_journal_name_full 'Inorganic Chemistry'
_journal_page_first 5367
_journal_page_last 5382
_journal_paper_doi 10.1021/ic060221r
_journal_volume 45
_journal_year 2006
_chemical_compound_source 'synthesis as described'
_chemical_formula_moiety 'C6 H6 N2 O6 Zn'
_chemical_formula_structural 'Zn (C6 H2 N2 O4) (H2 O)2'
_chemical_formula_sum 'C6 H6 N2 O6 Zn'
_chemical_formula_weight 267.61
_chemical_name_systematic
;
 catena-{(\m-pyrazine-2,5-dicarboxyato-N,O:N,O)-[diaquazinc(II)]}
;
_space_group_crystal_system triclinic
_space_group_IT_number 2
_space_group_name_Hall '-P 1'
_space_group_name_H-M_alt 'P -1'
_cell_angle_alpha 99.464(6)
_cell_angle_beta 102.641(7)
_cell_angle_gamma 126.918(6)
_cell_formula_units_Z 1
_cell_length_a 7.0341(7)
_cell_length_b 7.8999(8)
_cell_length_c 5.0822(5)
_cell_measurement_temperature 293
_cell_volume 203.85(5)
_computing_cell_refinement CelRef
_computing_data_collection 'Philips Xpert'
_computing_data_reduction none
_computing_molecular_graphics ORTEP
_computing_publication_material FULLPROF
_computing_structure_refinement FULLPROF
_computing_structure_solution none
_diffrn_ambient_temperature 298
_diffrn_detector 'Proportional detector'
_diffrn_detector_type 'Philips PW3011/10 proportional detector'
_diffrn_measurement_device_type 'Philips Xpert MPD'
_diffrn_radiation_monochromator 'secondary monochromator PW3123/00'
_diffrn_radiation_type CuK\a
_diffrn_radiation_wavelength 1.54180
_diffrn_source 'sealed X-ray tube'
_diffrn_source_target Cu
_exptl_crystal_density_diffrn 2.179
_pd_block_diffractogram_id 1
_pd_char_colour white
_pd_char_particle_morphology needle
_pd_instr_location ' ?'
_pd_meas_2theta_range_inc 0.030000
_pd_meas_2theta_range_max 70.00000
_pd_meas_2theta_range_min 10.00000
_pd_meas_number_of_points 2001
_pd_meas_scan_method cont
_pd_proc_info_data_reduction none
_pd_proc_info_excluded_regions none
_pd_proc_ls_background_function 'square polynomial for each range'
_pd_proc_ls_pref_orient_corr ' none'
_pd_proc_ls_profile_function pseudo-Voigt
_pd_proc_ls_prof_R_factor 10.4419
_pd_proc_ls_prof_wR_expected 5.9032
_pd_proc_ls_prof_wR_factor 13.2087
_pd_spec_mounting ' packed powder pellet'
_pd_spec_mount_mode reflection
_pd_spec_shape flat_sheet
_pd_spec_size_axial 25
_pd_spec_size_equat 25
_pd_spec_size_thick 1
_refine_ls_extinction_method none
_refine_ls_goodness_of_fit_all 4.88
_refine_ls_hydrogen_treatment constr
_refine_ls_matrix_type fullcycle
_refine_ls_number_parameters 58
_refine_ls_number_restraints 15
_refine_ls_R_I_factor 3.0460
_refine_ls_shift/su_max 0.000
_refine_ls_weighting_details wi=1/variance(obs)i
_refine_ls_weighting_scheme sigma
_cod_data_source_file ic060221rsup3.cif
_cod_data_source_block compound3
_cod_depositor_comments
;
 Updating space group information.

 Antanas Vaitkus,
 2018-06-07
;
_cod_database_code 4332306

loop_
_space_group_symop_id
_space_group_symop_operation_xyz
1 x,y,z
2 -x,-y,-z

loop_
_atom_site_label
_atom_site_type_symbol
_atom_site_thermal_displace_type
_atom_site_fract_x
_atom_site_fract_y
_atom_site_fract_z
_atom_site_occupancy
_atom_site_U_iso_or_equiv
Zn1 Zn Uiso 0.00000 0.00000 0.00000 1.000 0.101(2)
O42 O Uiso -0.675(4) -0.354(3) -0.708(5) 1.000 0.096(5)
O41 O Uiso -0.282(3) -0.214(4) -0.411(4) 1.000 0.147(4)
O1W O Uiso 0.147(4) 0.263(4) -0.133(3) 1.000 0.088(5)
N1 N Uiso -0.278(1) 0.031(3) 0.034(5) 1.000 0.080(3)
C3 C Uiso -0.709(5) -0.136(2) -0.261(3) 1.000 0.111(4)
C4 C Uiso -0.504(3) -0.269(4) -0.456(5) 1.000 0.160(6)
C2 C Uiso -0.501(3) -0.122(4) -0.207(4) 1.000 0.096(5)
H1 H Uiso -0.826 -0.189 -0.447 1.000 0.084
H11 H Uiso 0.174 0.384 -0.059 1.000 0.084
H12 H Uiso 0.236 0.285 -0.233 1.000 0.084

loop_
_atom_type_symbol
_atom_type_description
_atom_type_scat_dispersion_real
_atom_type_scat_dispersion_imag
_atom_type_scat_source
O O 0.0106 0.0060 'International Tables Vol C Tables 4.2.6.8 and 6.1.1.4'
N N 0.0061 0.0033 'International Tables Vol C Tables 4.2.6.8 and 6.1.1.4'
Fe Fe 0.3463 0.8444 'International Tables Vol C Tables 4.2.6.8 and 6.1.1.4'
H H 0.0000 0.0000 'International Tables Vol C Tables 4.2.6.8 and 6.1.1.4'
C C 0.0033 0.0016 'International Tables Vol C Tables 4.2.6.8 and 6.1.1.4'

loop_
_audit_conform.dict_name
_audit_conform.dict_location
cif_core.dic ftp://ftp.iucr.org/pub/cif_core.dic
cif_pd.dic ftp://ftp.iucr.org/pub/cif_pd.dic

loop_
_geom_angle_atom_site_label_1
_geom_angle_atom_site_label_2
_geom_angle_atom_site_label_3
_geom_angle
_geom_angle_site_symmetry_1
_geom_angle_site_symmetry_3
O41 Zn1 O1W 88.9(5) . .
O41 Zn1 N1 80.5(7) . .
O41 Zn1 O41 180.0 . 2_555
O41 Zn1 O1W 91.1(5) . 2_555
O41 Zn1 N1 99.5(7) . 2_555
O1W Zn1 N1 86.0(11) . .
O41 Zn1 O1W 91.1(5) 2_555 .
O1W Zn1 O1W 180.0 . 2_555
O1W Zn1 N1 94.0(11) . 2_555
O41 Zn1 N1 99.4(1) 2_555 .
O1W Zn1 N1 94.0(11) 2_555 .
N1 Zn1 N1 180.0 . 2_555
O41 Zn1 O1W 88.9(5) 2_555 2_555
O41 Zn1 N1 80.6(1) 2_555 2_555
O1W Zn1 N1 86.0(1) 2_555 2_555
Zn1 O41 C4 116.5(11) . .
Zn1 O1W H11 126 . .
Zn1 O1W H12 120 . .
H11 O1W H12 110 . .
Zn1 N1 C2 110.0(17) . .
Zn1 N1 C3 132.88(19) . 2_455
C3 N1 C2 115.7(3) 2_455 .
N1 C3 C2 117.9(2) 2_455 .
O41 C4 C2 114.5(17) . .
O42 C4 O41 123(2) . .
O42 C4 C2 116(2) . .
N1 C2 C3 124(2) . .
N1 C2 C4 117.1(12) . .
C3 C2 C4 118.0(12) . .
C2 C3 H1 124 . .
N1 C3 H1 118 2_455 .

loop_
_geom_bond_atom_site_label_1
_geom_bond_atom_site_label_2
_geom_bond_distance
_geom_bond_site_symmetry_2
Zn1 O41 2.04(2) .
Zn1 O1W 2.01(3) .
Zn1 N1 2.15(2) .
Zn1 O41 2.04(2) 2_555
Zn1 O1W 2.01(3) 2_555
Zn1 N1 2.15(2) 2_555
O42 C4 1.27(3) .
O41 C4 1.29(5) .
O1W H11 0.85 .
O1W H12 0.85 .
N1 C2 1.34(2) .
N1 C3 1.36(4) 2_455
C3 C2 1.36(5) .
C4 C2 1.56(5) .
C3 H1 0.93 .

loop_
_geom_hbond_atom_site_label_D
_geom_hbond_atom_site_label_H
_geom_hbond_atom_site_label_A
_geom_hbond_distance_DH
_geom_hbond_distance_HA
_geom_hbond_distance_DA
_geom_hbond_angle_DHA
_geom_hbond_site_symmetry_A
O1W H11 O42 0.85 1.98 2.72(2) 149 1_666
O1W H12 O41 0.85 1.96 2.74(2) 154 2_554
